data_4020247
loop_
_publ_author_name
'Feihe Huang'
'Karen A. Switek'
'Lev N. Zakharov'
'Frank R. Fronczek'
'Carla Slebodnick'
'Matthew Lam'
'James A. Golen'
'William S. Bryant'
'Philip E. Mason'
'Arnold L. Rheingold'
'Ashraf-Khorassani, Mehdi'
'Harry W. Gibson'

_publ_section_title
;
 Cryptands, Powerful Hosts for Paraquat Derivatives
;
_journal_name_full 'Journal of Organic Chemistry'
_journal_page_first 3231
_journal_page_last 3241
_journal_paper_doi 10.1021/jo050187i
_journal_volume 70
_journal_year 2005
_chemical_formula_sum 'C12 H14 F12 N2 P2'
_chemical_formula_weight 476.19
_space_group_IT_number 62
_symmetry_cell_setting orthorhombic
_symmetry_space_group_name_Hall '-P 2ac 2n'
_symmetry_space_group_name_H-M 'P n m a'
_cell_angle_alpha 90.00
_cell_angle_beta 90.00
_cell_angle_gamma 90.00
_cell_formula_units_Z 4
_cell_length_a 14.4612(16)
_cell_length_b 11.6741(13)
_cell_length_c 10.6275(11)
_cell_measurement_temperature 218(2)
_cell_volume 1794.2(3)
_diffrn_ambient_temperature 218(2)
_exptl_crystal_density_diffrn 1.763
_exptl_crystal_density_meas 0
_cod_depositor_comments
;
The following automatic conversions were performed:
'_symmetry_cell_setting' value 'Orthorhombic' changed to 'orthorhombic'
according to '/home/saulius/struct/CIF-dictionaries/cif_core.dic'
dictionary named 'cif_core.dic' version 2.4.1 from 2010-06-29.

Automatic conversion script
Id: cif_fix_enum 1527 2010-12-29 10:47:43Z saulius 
;
_cod_database_code 4020247

loop_
_symmetry_equiv_pos_as_xyz
'x, y, z'
'-x+1/2, -y, z+1/2'
'-x, y+1/2, -z'
'x+1/2, -y+1/2, -z+1/2'
'-x, -y, -z'
'x-1/2, y, -z-1/2'
'x, -y-1/2, z'
'-x-1/2, y-1/2, z-1/2'

loop_
_atom_site_label
_atom_site_type_symbol
_atom_site_fract_x
_atom_site_fract_y
_atom_site_fract_z
_atom_site_U_iso_or_equiv
_atom_site_adp_type
_atom_site_occupancy
_atom_site_symmetry_multiplicity
_atom_site_calc_flag
_atom_site_refinement_flags
_atom_site_disorder_assembly
_atom_site_disorder_group
N1 N 0.3779(2) 0.0192(3) 0.2825(3) 0.0334(8) Uani 1 1 d . . .
P1 P 0.28484(10) 0.2500 0.69887(14) 0.0337(4) Uani 1 2 d S . .
P2 P 0.08923(10) 0.2500 1.15595(14) 0.0363(4) Uani 1 2 d S . .
F1 F 0.3258(3) 0.2500 0.8389(3) 0.0548(10) Uani 1 2 d S . .
F2 F 0.2467(4) 0.2500 0.5598(4) 0.0832(15) Uani 1 2 d S . .
F3 F 0.3881(3) 0.2500 0.6474(4) 0.0583(11) Uani 1 2 d S . .
F4 F 0.1835(3) 0.2500 0.7544(4) 0.0667(12) Uani 1 2 d S . .
F5 F 0.2869(2) 0.1142(2) 0.6995(3) 0.0652(9) Uani 1 1 d . . .
F6 F 0.1822(3) 0.2500 1.0745(4) 0.0680(13) Uani 1 2 d S . .
F7 F -0.0016(3) 0.2500 1.2383(4) 0.0645(12) Uani 1 2 d S . .
F8 F 0.0470(2) 0.1537(3) 1.0699(3) 0.0866(12) Uani 1 1 d . . .
F9 F 0.1320(2) 0.1542(3) 1.2434(4) 0.0864(12) Uani 1 1 d . . .
C1 C 0.4525(3) -0.0465(4) 0.2753(4) 0.0433(10) Uani 1 1 d . . .
H1A H 0.4724 -0.0873 0.3466 0.052 Uiso 1 1 calc R . .
C2 C 0.5004(3) -0.0553(4) 0.1658(4) 0.0436(10) Uani 1 1 d . . .
H2A H 0.5530 -0.1025 0.1624 0.052 Uiso 1 1 calc R . .
C3 C 0.4737(2) 0.0035(3) 0.0599(3) 0.0289(8) Uani 1 1 d . . .
C4 C 0.3945(3) 0.0704(4) 0.0709(4) 0.0386(10) Uani 1 1 d . . .
H4A H 0.3726 0.1118 0.0011 0.046 Uiso 1 1 calc R . .
C5 C 0.3490(3) 0.0761(4) 0.1815(4) 0.0408(10) Uani 1 1 d . . .
H5A H 0.2954 0.1215 0.1873 0.049 Uiso 1 1 calc R . .
C6 C 0.3279(3) 0.0302(5) 0.4034(4) 0.0509(12) Uani 1 1 d . . .
H6A H 0.3581 -0.0165 0.4667 0.076 Uiso 1 1 calc R . .
H6B H 0.2645 0.0047 0.3928 0.076 Uiso 1 1 calc R . .
H6C H 0.3282 0.1097 0.4301 0.076 Uiso 1 1 calc R . .

loop_
_atom_site_aniso_label
_atom_site_aniso_U_11
_atom_site_aniso_U_22
_atom_site_aniso_U_33
_atom_site_aniso_U_23
_atom_site_aniso_U_13
_atom_site_aniso_U_12
N1 0.0350(17) 0.0320(17) 0.0331(17) -0.0038(14) 0.0006(14) -0.0057(14)
P1 0.0367(8) 0.0322(8) 0.0323(8) 0.000 -0.0007(6) 0.000
P2 0.0338(8) 0.0353(8) 0.0398(8) 0.000 0.0043(6) 0.000
F1 0.060(2) 0.068(3) 0.0365(19) 0.000 -0.0064(17) 0.000
F2 0.095(4) 0.113(4) 0.042(2) 0.000 -0.024(2) 0.000
F3 0.047(2) 0.059(2) 0.068(3) 0.000 0.0200(19) 0.000
F4 0.040(2) 0.076(3) 0.084(3) 0.000 0.008(2) 0.000
F5 0.077(2) 0.0349(16) 0.084(2) -0.0087(14) 0.0110(16) -0.0112(13)
F6 0.051(2) 0.087(3) 0.066(3) 0.000 0.023(2) 0.000
F7 0.047(2) 0.067(3) 0.080(3) 0.000 0.026(2) 0.000
F8 0.078(2) 0.093(3) 0.089(2) -0.047(2) 0.0072(18) -0.0196(19)
F9 0.074(2) 0.092(3) 0.093(2) 0.039(2) 0.011(2) 0.0263(19)
C1 0.051(3) 0.046(3) 0.032(2) 0.0078(18) -0.0023(18) 0.012(2)
C2 0.044(2) 0.051(3) 0.036(2) 0.0046(19) -0.0001(18) 0.018(2)
C3 0.0279(19) 0.026(2) 0.0332(19) 0.0011(15) -0.0046(15) -0.0032(15)
C4 0.035(2) 0.042(2) 0.039(2) 0.0134(18) -0.0012(17) 0.0058(18)
C5 0.036(2) 0.042(2) 0.045(2) 0.0036(19) 0.0017(18) 0.0081(18)
C6 0.054(3) 0.062(3) 0.037(2) -0.006(2) 0.010(2) 0.001(2)

loop_
_geom_bond_atom_site_label_1
_geom_bond_atom_site_label_2
_geom_bond_distance
_geom_bond_site_symmetry_2
_geom_bond_publ_flag
N1 C1 1.326(5) . ?
N1 C5 1.330(5) . ?
N1 C6 1.480(5) . ?
P1 F2 1.577(4) . ?
P1 F4 1.580(4) . ?
P1 F5 1.585(3) 7_565 ?
P1 F5 1.585(3) . ?
P1 F3 1.590(4) . ?
P1 F1 1.602(4) . ?
P2 F8 1.573(3) . ?
P2 F8 1.573(3) 7_565 ?
P2 F7 1.579(4) . ?
P2 F9 1.580(3) 7_565 ?
P2 F9 1.580(3) . ?
P2 F6 1.598(4) . ?
C1 C2 1.359(6) . ?
C2 C3 1.374(5) . ?
C3 C4 1.391(5) . ?
C3 C3 1.485(7) 5_655 ?
C4 C5 1.348(6) . ?
